data_8101689
loop_
_publ_author_name
'M. Talja'
'M. Polamo'

_publ_section_title
;
Crystal structure of 2-(2-chlorophenylamino)pyridine, C~11~H~9~ClN~2~
;
_journal_issue 1
_journal_name_full 'Zeitschrift f\"ur Kristallographie - New Crystal Structures'
_journal_page_first 39
_journal_page_last 40
_journal_volume 220
_journal_year 2005
_chemical_formula_sum 'C11 H9 Cl N2'
_chemical_formula_weight 204.65
_chemical_name_systematic
; 
 2-(2-chlorophenylamino)pyridine
;
_space_group_IT_number 14
_symmetry_cell_setting monoclinic
_symmetry_space_group_name_Hall '-P 2ybc'
_symmetry_space_group_name_H-M 'P 1 21/c 1'
_atom_sites_solution_hydrogens geom
_atom_sites_solution_primary direct
_atom_sites_solution_secondary difmap
_audit_creation_method SHELXL-97
_cell_angle_alpha 90.00(3)
_cell_angle_beta 106.85(2)
_cell_angle_gamma 90.00(3)
_cell_formula_units_Z 4
_cell_length_a 14.061(3)
_cell_length_b 7.732(2)
_cell_length_c 9.161(4)
_cell_measurement_temperature 173(2)
_cell_volume 953.2(5)
_computing_cell_refinement 'COLLECT (Nonius, 2002)'
_computing_data_collection 'COLLECT (Nonius, 2002)'
_computing_data_reduction 'COLLECT (Nonius, 2002)'
_computing_molecular_graphics 'SHELXTL (Sheldrick, 1997)'
_computing_publication_material 'SHELX97 (Sheldrick, 1997)'
_computing_structure_refinement 'SHELX97 (Sheldrick, 1997)'
_computing_structure_solution 'SHELXS-97 (Sheldrick, 1990)'
_diffrn_ambient_temperature 173(2)
_diffrn_detector_area_resol_mean 9
_diffrn_measured_fraction_theta_full 0.996
_diffrn_measured_fraction_theta_max 0.996
_diffrn_measurement_device '95mm CCD camera on \k-goniostat'
_diffrn_measurement_method CCD
_diffrn_radiation_monochromator graphite
_diffrn_radiation_source 'fine-focus sealed tube'
_diffrn_radiation_type MoK\a
_diffrn_radiation_wavelength 0.71073
_diffrn_reflns_av_R_equivalents 0.0825
_diffrn_reflns_av_sigmaI/netI 0.0570
_diffrn_reflns_limit_h_max 16
_diffrn_reflns_limit_h_min -18
_diffrn_reflns_limit_k_max 10
_diffrn_reflns_limit_k_min -10
_diffrn_reflns_limit_l_max 11
_diffrn_reflns_limit_l_min -11
_diffrn_reflns_number 13450
_diffrn_reflns_theta_full 27.56
_diffrn_reflns_theta_max 27.56
_diffrn_reflns_theta_min 3.03
_exptl_absorpt_coefficient_mu 0.356
_exptl_absorpt_correction_T_max 0.9652
_exptl_absorpt_correction_T_min 0.9254
_exptl_absorpt_correction_type multi-scan
_exptl_absorpt_process_details 'SADABS (Sheldrick, 1996)'
_exptl_crystal_colour colorless
_exptl_crystal_density_diffrn 1.426
_exptl_crystal_density_method 'not measured'
_exptl_crystal_description needle
_exptl_crystal_F_000 424
_exptl_crystal_size_max 0.30
_exptl_crystal_size_mid 0.12
_exptl_crystal_size_min 0.10
_refine_diff_density_max 0.243
_refine_diff_density_min -0.278
_refine_diff_density_rms 0.056
_refine_ls_extinction_method none
_refine_ls_goodness_of_fit_ref 1.002
_refine_ls_hydrogen_treatment mixed
_refine_ls_matrix_type full
_refine_ls_number_parameters 131
_refine_ls_number_reflns 2193
_refine_ls_number_restraints 0
_refine_ls_restrained_S_all 1.002
_refine_ls_R_factor_all 0.0641
_refine_ls_R_factor_gt 0.0404
_refine_ls_shift/su_max 0.001
_refine_ls_shift/su_mean 0.000
_refine_ls_structure_factor_coef Fsqd
_refine_ls_weighting_details 'calc w=1/[\s^2^(Fo^2^)+(0.0350P)^2^+0.4500P] where P=(Fo^2^+2Fc^2^)/3'
_refine_ls_weighting_scheme calc
_refine_ls_wR_factor_gt 0.0867
_refine_ls_wR_factor_ref 0.0959
_reflns_number_gt 1675
_reflns_number_total 2193
_reflns_threshold_expression >2sigma(I)
_cod_data_source_file 1267-1417.cff
_cod_data_source_block 2-2-Clpap1
_cod_original_cell_volume 953.2(6)
_cod_original_sg_symbol_H-M P12(1)/c1
_cod_database_code 8101689

loop_
_symmetry_equiv_pos_as_xyz
'x, y, z'
'-x, y+1/2, -z+1/2'
'-x, -y, -z'
'x, -y-1/2, z-1/2'

loop_
_atom_site_label
_atom_site_type_symbol
_atom_site_fract_x
_atom_site_fract_y
_atom_site_fract_z
_atom_site_U_iso_or_equiv
_atom_site_adp_type
_atom_site_occupancy
_atom_site_symmetry_multiplicity
_atom_site_Wyckoff_symbol
_atom_site_calc_flag
_atom_site_refinement_flags
_atom_site_disorder_assembly
_atom_site_disorder_group
Cl Cl 0.40912(3) 0.14176(6) 1.02644(6) 0.02704(15) Uani 1 4 e d . . .
N1 N 0.16999(11) 0.13438(19) 0.90380(17) 0.0185(3) Uani 1 4 e d . . .
C2 C 0.18821(12) 0.1419(2) 0.7682(2) 0.0165(4) Uani 1 4 e d . . .
C3 C 0.14489(14) 0.0272(2) 0.6483(2) 0.0211(4) Uani 1 4 e d . . .
H3 H 0.1612 0.0332 0.5548 0.025 Uiso 1 4 e calc R . .
C4 C 0.07834(14) -0.0939(2) 0.6692(2) 0.0246(4) Uani 1 4 e d . . .
H4 H 0.0471 -0.1714 0.5892 0.030 Uiso 1 4 e calc R . .
C5 C 0.05708(14) -0.1023(3) 0.8084(2) 0.0262(5) Uani 1 4 e d . . .
H5 H 0.0112 -0.1845 0.8255 0.031 Uiso 1 4 e calc R . .
C6 C 0.10463(13) 0.0123(3) 0.9199(2) 0.0226(4) Uani 1 4 e d . . .
H6 H 0.0908 0.0057 1.0153 0.027 Uiso 1 4 e calc R . .
N7 N 0.25157(11) 0.2689(2) 0.74506(19) 0.0199(3) Uani 1 4 e d . . .
H7 H 0.2429(14) 0.294(3) 0.650(2) 0.019(5) Uiso 1 4 e d . . .
C8 C 0.29647(13) 0.3962(2) 0.8544(2) 0.0179(4) Uani 1 4 e d . . .
C9 C 0.36786(13) 0.3541(2) 0.9905(2) 0.0188(4) Uani 1 4 e d . . .
C10 C 0.40921(14) 0.4796(3) 1.0994(2) 0.0244(4) Uani 1 4 e d . . .
H10 H 0.4556 0.4479 1.1934 0.029 Uiso 1 4 e calc R . .
C11 C 0.38209(15) 0.6516(3) 1.0694(2) 0.0275(4) Uani 1 4 e d . . .
H11 H 0.4096 0.7379 1.1435 0.033 Uiso 1 4 e calc R . .
C12 C 0.31482(15) 0.6975(3) 0.9313(3) 0.0297(5) Uani 1 4 e d . . .
H12 H 0.2979 0.8155 0.9093 0.036 Uiso 1 4 e calc R . .
C13 C 0.27226(14) 0.5703(2) 0.8253(2) 0.0245(4) Uani 1 4 e d . . .
H13 H 0.2259 0.6025 0.7313 0.029 Uiso 1 4 e calc R . .

loop_
_atom_site_aniso_label
_atom_site_aniso_U_11
_atom_site_aniso_U_22
_atom_site_aniso_U_33
_atom_site_aniso_U_23
_atom_site_aniso_U_13
_atom_site_aniso_U_12
Cl 0.0255(2) 0.0183(2) 0.0354(3) 0.0038(2) 0.0059(2) 0.00480(19)
N1 0.0185(7) 0.0199(8) 0.0179(8) -0.0002(7) 0.0065(6) -0.0005(6)
C2 0.0175(8) 0.0134(8) 0.0181(9) 0.0009(7) 0.0045(7) 0.0033(7)
C3 0.0275(9) 0.0192(10) 0.0175(9) -0.0005(8) 0.0081(8) 0.0024(8)
C4 0.0268(10) 0.0196(10) 0.0243(11) -0.0036(8) 0.0022(9) -0.0024(8)
C5 0.0229(9) 0.0258(11) 0.0280(11) 0.0032(8) 0.0042(9) -0.0080(8)
C6 0.0200(9) 0.0287(11) 0.0210(10) 0.0021(8) 0.0089(8) -0.0017(8)
N7 0.0281(8) 0.0182(8) 0.0151(8) -0.0001(7) 0.0088(7) -0.0035(6)
C8 0.0208(8) 0.0156(9) 0.0198(9) -0.0010(7) 0.0097(8) -0.0029(7)
C9 0.0182(8) 0.0156(9) 0.0244(10) 0.0031(8) 0.0089(8) 0.0010(7)
C10 0.0212(9) 0.0254(10) 0.0250(10) -0.0018(9) 0.0042(8) -0.0041(8)
C11 0.0295(10) 0.0207(10) 0.0331(12) -0.0091(9) 0.0100(9) -0.0074(8)
C12 0.0348(11) 0.0149(9) 0.0394(13) -0.0006(9) 0.0105(10) -0.0013(8)
C13 0.0280(10) 0.0175(9) 0.0262(11) 0.0042(8) 0.0048(9) 0.0007(8)

loop_
_atom_type_symbol
_atom_type_description
_atom_type_scat_dispersion_real
_atom_type_scat_dispersion_imag
_atom_type_scat_source
C C 0.0033 0.0016 'International Tables Vol C Tables 4.2.6.8 and 6.1.1.4'
H H 0.0000 0.0000 'International Tables Vol C Tables 4.2.6.8 and 6.1.1.4'
N N 0.0061 0.0033 'International Tables Vol C Tables 4.2.6.8 and 6.1.1.4'
Cl Cl 0.1484 0.1585 'International Tables Vol C Tables 4.2.6.8 and 6.1.1.4'

loop_
_geom_angle_atom_site_label_1
_geom_angle_atom_site_label_2
_geom_angle_atom_site_label_3
_geom_angle
_geom_angle_site_symmetry_1
_geom_angle_site_symmetry_3
_geom_angle_publ_flag
C2 N1 C6 116.67(16) . . ?
N1 C2 N7 118.52(16) . . ?
N1 C2 C3 122.77(16) . . ?
N7 C2 C3 118.71(16) . . ?
C4 C3 C2 118.57(17) . . ?
C4 C3 H3 120.7 . . ?
C2 C3 H3 120.7 . . ?
C3 C4 C5 119.62(18) . . ?
C3 C4 H4 120.2 . . ?
C5 C4 H4 120.2 . . ?
C6 C5 C4 117.66(17) . . ?
C6 C5 H5 121.2 . . ?
C4 C5 H5 121.2 . . ?
N1 C6 C5 124.67(17) . . ?
N1 C6 H6 117.7 . . ?
C5 C6 H6 117.7 . . ?
C2 N7 C8 124.06(15) . . ?
C2 N7 H7 113.8(13) . . ?
C8 N7 H7 117.5(13) . . ?
C9 C8 C13 117.98(17) . . ?
C9 C8 N7 121.90(16) . . ?
C13 C8 N7 120.09(18) . . ?
C10 C9 C8 121.38(17) . . ?
C10 C9 Cl 118.38(15) . . ?
C8 C9 Cl 120.23(15) . . ?
C11 C10 C9 119.50(19) . . ?
C11 C10 H10 120.2 . . ?
C9 C10 H10 120.2 . . ?
C10 C11 C12 120.01(19) . . ?
C10 C11 H11 120.0 . . ?
C12 C11 H11 120.0 . . ?
C11 C12 C13 119.86(19) . . ?
C11 C12 H12 120.1 . . ?
C13 C12 H12 120.1 . . ?
C12 C13 C8 121.14(19) . . ?
C12 C13 H13 119.4 . . ?
C8 C13 H13 119.4 . . ?

loop_
_geom_bond_atom_site_label_1
_geom_bond_atom_site_label_2
_geom_bond_distance
_geom_bond_site_symmetry_2
_geom_bond_publ_flag
Cl C9 1.7405(19) . ?
N1 C2 1.340(2) . ?
N1 C6 1.355(2) . ?
C2 N7 1.383(2) . ?
C2 C3 1.406(3) . ?
C3 C4 1.376(3) . ?
C3 H3 0.9500 . ?
C4 C5 1.393(3) . ?
C4 H4 0.9500 . ?
C5 C6 1.371(3) . ?
C5 H5 0.9500 . ?
C6 H6 0.9500 . ?
N7 C8 1.416(2) . ?
N7 H7 0.87(2) . ?
C8 C9 1.394(3) . ?
C8 C13 1.395(3) . ?
C9 C10 1.392(3) . ?
C10 C11 1.388(3) . ?
C10 H10 0.9500 . ?
C11 C12 1.388(3) . ?
C11 H11 0.9500 . ?
C12 C13 1.390(3) . ?
C12 H12 0.9500 . ?
C13 H13 0.9500 . ?

loop_
_geom_hbond_atom_site_label_D
_geom_hbond_atom_site_label_H
_geom_hbond_atom_site_label_A
_geom_hbond_distance_DH
_geom_hbond_distance_HA
_geom_hbond_distance_DA
_geom_hbond_angle_DHA
_geom_hbond_site_symmetry_A
N7 H7 N1 0.87(2) 2.26(2) 3.093(3) 161.8(17) 4_565

loop_
_cod_related_entry_id
_cod_related_entry_database
_cod_related_entry_code
1 ChemSpider 13600644
